data_2010789
loop_
_publ_author_name
'Hempel, Andrew'
'Camerman, Norman'
'Dauter, Zbigniew'
'Mastropaolo, Donald'
'Camerman, Arthur'

_publ_section_title
;
 The antiestrogen [2-(4-benzylphenoxy)ethyl]diethylammonium chloride
;
_journal_issue 4
_journal_name_full 'Acta Crystallographica Section C'
_journal_page_first 455
_journal_page_last 456
_journal_paper_doi 10.1107/S0108270199016741
_journal_volume 56
_journal_year 2000
_chemical_formula_moiety 'C19 H26 N O+ , Cl-'
_chemical_formula_sum 'C19 H26 Cl N O'
_chemical_formula_weight 319.86
_chemical_name_common DPPE
_chemical_name_systematic
;
[2-(4-benzylphenoxy)ethyl]diethylammonium chloride
;
_space_group_IT_number 29
_symmetry_cell_setting orthorhombic
_symmetry_space_group_name_Hall 'P 2c -2ac'
_symmetry_space_group_name_H-M 'P c a 21'
_audit_creation_method SHELXL-97
_cell_angle_alpha 90.00
_cell_angle_beta 90.00
_cell_angle_gamma 90.00
_cell_formula_units_Z 4
_cell_length_a 16.427(2)
_cell_length_b 15.195(2)
_cell_length_c 7.1940(10)
_cell_measurement_reflns_used all
_cell_measurement_temperature 293(2)
_cell_measurement_theta_max 30.7
_cell_measurement_theta_min 2.4
_cell_volume 1795.7(4)
_computing_cell_refinement DENZO-SMN
_computing_data_collection 'DENZO-SMN (Otwinowski & Minor,1997)'
_computing_data_reduction DENZO-SMN
_computing_molecular_graphics 'ORTEP3 for Windows (Farrugia, 1998)'
_computing_publication_material SHELX97
_computing_structure_refinement SHELX97
_computing_structure_solution SHELX97
_diffrn_ambient_temperature 293(2)
_diffrn_measured_fraction_theta_full .983
_diffrn_measured_fraction_theta_max .983
_diffrn_measurement_device_type 'ADSC Quantum-4 CCD detector'
_diffrn_measurement_method 'single axis rotation method'
_diffrn_radiation_monochromator 'double Si111 monochromator'
_diffrn_radiation_source 'X9B beamline at NSLS (Brookhaven)'
_diffrn_radiation_type 'synchrotron radiation'
_diffrn_radiation_wavelength .92000(10)
_diffrn_reflns_av_R_equivalents .051
_diffrn_reflns_av_sigmaI/netI .042
_diffrn_reflns_limit_h_max 18
_diffrn_reflns_limit_h_min -18
_diffrn_reflns_limit_k_max 16
_diffrn_reflns_limit_k_min -16
_diffrn_reflns_limit_l_max 7
_diffrn_reflns_limit_l_min -7
_diffrn_reflns_number 7875
_diffrn_reflns_theta_full 30.72
_diffrn_reflns_theta_max 30.72
_diffrn_reflns_theta_min 2.36
_diffrn_standards_decay_% <1
_exptl_absorpt_coefficient_mu .44
_exptl_absorpt_correction_type none
_exptl_crystal_colour colourless
_exptl_crystal_density_diffrn 1.183
_exptl_crystal_density_meas ?
_exptl_crystal_description needle
_exptl_crystal_F_000 688
_exptl_crystal_size_max .130
_exptl_crystal_size_mid .010
_exptl_crystal_size_min .008
_refine_diff_density_max .14
_refine_diff_density_min -.19
_refine_ls_abs_structure_details 'Flack (1983)'
_refine_ls_abs_structure_Flack .58(5)
_refine_ls_extinction_coef .0153(18)
_refine_ls_extinction_method 'SHELX97 (Sheldrick, 1997)'
_refine_ls_goodness_of_fit_ref 1.002
_refine_ls_hydrogen_treatment constr
_refine_ls_matrix_type full
_refine_ls_number_parameters 208
_refine_ls_number_reflns 2438
_refine_ls_number_restraints 1
_refine_ls_restrained_S_all 1.002
_refine_ls_R_factor_all .041
_refine_ls_R_factor_gt .036
_refine_ls_shift/su_max <0.001
_refine_ls_shift/su_mean .000
_refine_ls_structure_factor_coef Fsqd
_refine_ls_weighting_details 'calc w = 1/[\s^2^(Fo^2^)+(0.0618P)^2^+0.388P] where P=(Fo^2^+2Fc^2^)/3'
_refine_ls_weighting_scheme calc
_refine_ls_wR_factor_ref .105
_reflns_number_gt 2237
_reflns_number_total 2438
_reflns_threshold_expression I>2\s(I)
_cod_data_source_file bk1510.cif
_cod_data_source_block I
_cod_depositor_comments
;
The following automatic conversions were performed:
'_symmetry_cell_setting' value 'Orthorhombic' changed to 'orthorhombic'
according to '/home/saulius/struct/CIF-dictionaries/cif_core.dic'
dictionary named 'cif_core.dic' version 2.4.1 from 2010-06-29.

Automatic conversion script
Id: cif_fix_enum 1527 2010-12-29 10:47:43Z saulius 

The following automatic conversions were performed:

'_symmetry_cell_setting' value 'Orthorhombic' changed to
'orthorhombic' according to
/home/saulius/struct/CIF-dictionaries/cif_core.dic dictionary named
'cif_core.dic' version 2.4.1 from 2010-06-29.

Automatic conversion script
Id: cif_fix_values 1715 2011-07-08 13:25:40Z adriana 

The following automatic conversions were performed:

'_exptl_crystal_density_meas' value 'not measured' was changed to '?'
- the value is perceived as not measured.

Automatic conversion script
Id: cif_fix_values 3008 2015-01-20 13:52:24Z robertas 
;
_cod_original_cell_volume 1795.7(5)
_cod_database_code 2010789
_cod_database_fobs_code 2010789

loop_
_symmetry_equiv_pos_as_xyz
'x, y, z'
'-x, -y, z+1/2'
'-x+1/2, y, z+1/2'
'x+1/2, -y, z'

loop_
_atom_site_label
_atom_site_fract_x
_atom_site_fract_y
_atom_site_fract_z
_atom_site_U_iso_or_equiv
_atom_site_adp_type
_atom_site_calc_flag
_atom_site_refinement_flags
_atom_site_occupancy
_atom_site_disorder_assembly
_atom_site_disorder_group
_atom_site_type_symbol
Cl1 .11651(4) .37167(5) -.11216(12) .0589(3) Uani d . 1 . . Cl
C1 .0698(3) 1.0333(4) -.3818(7) .0997(16) Uani d . 1 . . C
H1 .0439 1.0585 -.4836 .075(4) Uiso calc R 1 . . H
C2 .1128(3) 1.0843(3) -.2636(8) .0947(16) Uani d . 1 . . C
H2 .1162 1.1446 -.2842 .075(4) Uiso calc R 1 . . H
C3 .1514(2) 1.0481(2) -.1145(6) .0663(9) Uani d . 1 . . C
H3 .1807 1.0841 -.0343 .075(4) Uiso calc R 1 . . H
C4 .14756(16) .95850(18) -.0804(4) .0450(7) Uani d . 1 . . C
C5 .10378(18) .9069(2) -.2001(5) .0550(8) Uani d . 1 . . C
H5 .1005 .8466 -.1798 .075(4) Uiso calc R 1 . . H
C6 .0643(2) .9438(3) -.3514(5) .0785(12) Uani d . 1 . . C
H6 .0343 .9086 -.4318 .075(4) Uiso calc R 1 . . H
C7 .1935(2) .9229(2) .0859(5) .0609(9) Uani d . 1 . . C
H7A .2513 .9295 .0623 .063(3) Uiso calc R 1 . . H
H7B .1803 .9591 .1929 .063(3) Uiso calc R 1 . . H
C8 .17716(18) .82813(19) .1356(4) .0482(7) Uani d . 1 . . C
C9 .23448(18) .76344(19) .1009(4) .0479(8) Uani d . 1 . . C
H9 .2828 .7784 .0413 .075(4) Uiso calc R 1 . . H
C10 .22130(16) .67623(18) .1533(4) .0430(7) Uani d . 1 . . C
H10 .2603 .6335 .1286 .075(4) Uiso calc R 1 . . H
C11 .15009(16) .65414(18) .2418(4) .0405(6) Uani d . 1 . . C
C12 .09005(16) .71713(19) .2721(4) .0458(7) Uani d . 1 . . C
H12 .0409 .7016 .3273 .075(4) Uiso calc R 1 . . H
C13 .10439(18) .8027(2) .2193(4) .0495(7) Uani d . 1 . . C
H13 .0644 .8449 .2401 .075(4) Uiso calc R 1 . . H
O14 .13224(11) .57160(12) .3101(3) .0491(5) Uani d . 1 . . O
C15 .19018(15) .50310(16) .2790(4) .0421(7) Uani d . 1 . . C
H15A .2441 .5232 .3142 .063(3) Uiso calc R 1 . . H
H15B .1912 .4879 .1481 .063(3) Uiso calc R 1 . . H
C16 .16762(15) .42385(17) .3917(4) .0423(6) Uani d . 1 . . C
H16A .1558 .4426 .5177 .063(3) Uiso calc R 1 . . H
H16B .2141 .3846 .3968 .063(3) Uiso calc R 1 . . H
N17 .09552(14) .37339(14) .3183(3) .0395(5) Uani d . 1 . . N
H17 .0982 .3732 .1919 .063(3) Uiso calc R 1 . . H
C18 .09807(19) .28006(18) .3844(6) .0565(8) Uani d . 1 . . C
H18A .0465 .2520 .3564 .063(3) Uiso calc R 1 . . H
H18B .1050 .2796 .5183 .063(3) Uiso calc R 1 . . H
C19 .1658(3) .2277(2) .2967(7) .0833(12) Uani d . 1 . . C
H19A .1620(10) .2320(15) .164(3) .111(7) Uiso calc R 1 . . H
H19B .1612(11) .1674(16) .333(3) .111(7) Uiso calc R 1 . . H
H19C .2171(13) .2505(13) .337(3) .111(7) Uiso calc R 1 . . H
C20 .01646(14) .41786(19) .3756(5) .0459(7) Uani d . 1 . . C
H20A .0088 .4103 .5084 .063(3) Uiso calc R 1 . . H
H20B .0207 .4805 .3510 .063(3) Uiso calc R 1 . . H
C21 -.05657(19) .3821(2) .2758(5) .0628(9) Uani d . 1 . . C
H21A -.0466(7) .3841(17) .136(3) .111(7) Uiso calc R 1 . . H
H21B -.1064(13) .4193(14) .308(3) .111(7) Uiso calc R 1 . . H
H21C -.0664(10) .3186(16) .316(3) .111(7) Uiso calc R 1 . . H

loop_
_atom_site_aniso_label
_atom_site_aniso_U_11
_atom_site_aniso_U_22
_atom_site_aniso_U_33
_atom_site_aniso_U_12
_atom_site_aniso_U_13
_atom_site_aniso_U_23
Cl1 .0488(4) .0938(6) .0341(4) -.0102(3) -.0008(4) .0000(4)
C1 .084(3) .149(5) .066(3) .045(3) -.004(3) .047(3)
C2 .103(3) .086(3) .095(4) .033(2) .004(3) .047(3)
C3 .074(2) .0546(19) .070(2) .0102(15) .010(2) .021(2)
C4 .0444(14) .0489(17) .0417(18) .0032(12) .0016(13) .0070(14)
C5 .0514(17) .066(2) .0474(17) .0008(14) -.0015(15) .0009(17)
C6 .056(2) .131(4) .048(2) .010(2) -.0056(17) .001(2)
C7 .080(2) .0446(17) .058(2) -.0118(15) -.0209(17) .0123(16)
C8 .0553(18) .0519(16) .0374(16) -.0074(14) -.0080(14) .0083(13)
C9 .0500(19) .0593(18) .0343(18) -.0138(14) .0009(13) .0077(13)
C10 .0427(15) .0497(16) .0367(16) -.0020(11) .0046(13) .0007(12)
C11 .0432(15) .0452(16) .0333(14) -.0054(12) .0015(12) .0059(12)
C12 .0373(14) .0586(18) .0416(18) .0037(12) .0029(13) .0076(14)
C13 .0524(17) .0483(18) .0479(18) .0080(13) -.0029(14) .0052(14)
O14 .0445(10) .0449(11) .0579(12) -.0003(8) .0137(9) .0064(9)
C15 .0358(13) .0485(15) .0420(16) .0009(11) .0036(12) .0011(12)
C16 .0381(13) .0512(16) .0377(14) -.0036(11) -.0036(14) .0038(14)
N17 .0430(12) .0428(13) .0328(13) -.0018(9) .0015(9) .0045(9)
C18 .0711(19) .0434(17) .0552(18) -.0019(13) -.0009(19) .0091(17)
C19 .111(3) .0557(19) .083(3) .019(2) .016(3) .001(2)
C20 .0406(14) .0517(17) .0454(16) -.0039(11) .0045(15) -.0019(14)
C21 .0449(17) .083(2) .061(2) -.0118(15) -.0046(16) .0022(18)

loop_
_atom_type_symbol
_atom_type_description
_atom_type_scat_dispersion_real
_atom_type_scat_dispersion_imag
_atom_type_scat_source
C C .003 .003 'Cromer, D. T. (1983). J. Appl. Cryst. 16, 437-438'
H H .000 .000 'Cromer, D. T. (1983). J. Appl. Cryst. 16, 437-438'
N N .007 .006 'Cromer, D. T. (1983). J. Appl. Cryst. 16, 437-438'
O O .013 .011 'Cromer, D. T. (1983). J. Appl. Cryst. 16, 437-438'
Cl Cl .194 .265 'Cromer, D. T. (1983). J. Appl. Cryst. 16, 437-438'

loop_
_geom_angle_atom_site_label_1
_geom_angle_atom_site_label_2
_geom_angle_atom_site_label_3
_geom_angle
C2 C1 C6 120.0(4)
C2 C1 H1 120.0
C6 C1 H1 120.0
C1 C2 C3 120.5(4)
C1 C2 H2 119.7
C3 C2 H2 119.7
C2 C3 C4 121.1(4)
C2 C3 H3 119.5
C4 C3 H3 119.5
C5 C4 C3 118.4(3)
C5 C4 C7 123.7(3)
C3 C4 C7 117.9(3)
C4 C5 C6 120.6(3)
C4 C5 H5 119.7
C6 C5 H5 119.7
C1 C6 C5 119.5(4)
C1 C6 H6 120.3
C5 C6 H6 120.3
C8 C7 C4 116.1(3)
C8 C7 H7A 108.3
C4 C7 H7A 108.3
C8 C7 H7B 108.3
C4 C7 H7B 108.3
H7A C7 H7B 107.4
C9 C8 C13 117.7(3)
C9 C8 C7 121.0(3)
C13 C8 C7 121.3(3)
C8 C9 C10 121.4(3)
C8 C9 H9 119.3
C10 C9 H9 119.3
C11 C10 C9 119.3(3)
C11 C10 H10 120.3
C9 C10 H10 120.3
O14 C11 C10 124.7(2)
O14 C11 C12 114.8(2)
C10 C11 C12 120.5(3)
C13 C12 C11 119.1(3)
C13 C12 H12 120.5
C11 C12 H12 120.5
C12 C13 C8 121.9(3)
C12 C13 H13 119.1
C8 C13 H13 119.1
C11 O14 C15 117.7(2)
O14 C15 C16 109.6(2)
O14 C15 H15A 109.7
C16 C15 H15A 109.7
O14 C15 H15B 109.7
C16 C15 H15B 109.7
H15A C15 H15B 108.2
C15 C16 N17 114.5(2)
C15 C16 H16A 108.6
N17 C16 H16A 108.6
C15 C16 H16B 108.6
N17 C16 H16B 108.6
H16A C16 H16B 107.6
C18 N17 C16 110.4(2)
C18 N17 C20 111.0(2)
C16 N17 C20 110.5(2)
C18 N17 H17 108.3
C16 N17 H17 108.3
C20 N17 H17 108.3
N17 C18 C19 112.8(3)
N17 C18 H18A 109.0
C19 C18 H18A 109.0
N17 C18 H18B 109.0
C19 C18 H18B 109.0
H18A C18 H18B 107.8
C18 C19 H19A 109.5
C18 C19 H19B 109.5
H19A C19 H19B 109.5
C18 C19 H19C 109.5
H19A C19 H19C 109.5
H19B C19 H19C 109.5
C21 C20 N17 113.1(3)
C21 C20 H20A 109.0
N17 C20 H20A 109.0
C21 C20 H20B 109.0
N17 C20 H20B 109.0
H20A C20 H20B 107.8
C20 C21 H21A 109.5
C20 C21 H21B 109.5
H21A C21 H21B 109.5
C20 C21 H21C 109.5
H21A C21 H21C 109.5
H21B C21 H21C 109.5

loop_
_geom_bond_atom_site_label_1
_geom_bond_atom_site_label_2
_geom_bond_site_symmetry_2
_geom_bond_distance
_geom_bond_publ_flag
C1 C2 . 1.349(8) ?
C1 C6 . 1.381(7) ?
C1 H1 . .9300 ?
C2 C3 . 1.361(6) ?
C2 H2 . .9300 ?
C3 C4 . 1.384(4) ?
C3 H3 . .9300 ?
C4 C5 . 1.369(5) ?
C4 C7 . 1.514(4) ?
C5 C6 . 1.385(5) ?
C5 H5 . .9300 ?
C6 H6 . .9300 ?
C7 C8 . 1.508(4) ?
C7 H7A . .9700 ?
C7 H7B . .9700 ?
C8 C9 . 1.384(4) ?
C8 C13 . 1.393(4) ?
C9 C10 . 1.395(4) ?
C9 H9 . .9300 ?
C10 C11 . 1.373(4) ?
C10 H10 . .9300 ?
C11 O14 . 1.378(3) ?
C11 C12 . 1.392(4) ?
C12 C13 . 1.376(4) ?
C12 H12 . .9300 ?
C13 H13 . .9300 ?
O14 C15 . 1.428(3) ?
C15 C16 . 1.498(4) ?
C15 H15A . .9700 ?
C15 H15B . .9700 ?
C16 N17 . 1.506(3) ?
C16 H16A . .9700 ?
C16 H16B . .9700 ?
N17 C18 . 1.496(3) ?
N17 C20 . 1.521(3) ?
N17 H17 . .9100 ?
C18 C19 . 1.506(5) ?
C18 H18A . .9700 ?
C18 H18B . .9700 ?
C19 H19A . .9561 ?
C19 H19B . .9561 ?
C19 H19C . .9561 ?
C20 C21 . 1.500(4) ?
C20 H20A . .9700 ?
C20 H20B . .9700 ?
C21 H21A . 1.0207 ?
C21 H21B . 1.0207 ?
C21 H21C . 1.0207 ?

loop_
_geom_hbond_atom_site_label_D
_geom_hbond_atom_site_label_H
_geom_hbond_atom_site_label_A
_geom_hbond_site_symmetry_A
_geom_hbond_distance_DH
_geom_hbond_distance_HA
_geom_hbond_distance_DA
_geom_hbond_angle_DHA
_geom_hbond_publ_flag
N17 H17 Cl1 1_555 .910(4) 2.208(4) 3.116(2) 174.9(2) n

loop_
_geom_torsion_atom_site_label_1
_geom_torsion_atom_site_label_2
_geom_torsion_atom_site_label_3
_geom_torsion_atom_site_label_4
_geom_torsion
C6 C1 C2 C3 .3(7)
C1 C2 C3 C4 .1(6)
C2 C3 C4 C5 -.2(5)
C2 C3 C4 C7 178.7(3)
C3 C4 C5 C6 -.1(5)
C7 C4 C5 C6 -178.9(3)
C2 C1 C6 C5 -.6(6)
C4 C5 C6 C1 .5(5)
C5 C4 C7 C8 -10.5(5)
C3 C4 C7 C8 170.7(3)
C4 C7 C8 C9 106.9(3)
C4 C7 C8 C13 -73.7(4)
C13 C8 C9 C10 -2.1(4)
C7 C8 C9 C10 177.3(3)
C8 C9 C10 C11 -.2(4)
C9 C10 C11 O14 -175.9(3)
C9 C10 C11 C12 2.7(4)
O14 C11 C12 C13 176.0(3)
C10 C11 C12 C13 -2.8(4)
C11 C12 C13 C8 .3(5)
C9 C8 C13 C12 2.1(4)
C7 C8 C13 C12 -177.4(3)
C10 C11 O14 C15 -3.1(4)
C12 C11 O14 C15 178.2(3)
C11 O14 C15 C16 169.7(2)
O14 C15 C16 N17 73.9(3)
C15 C16 N17 C18 156.5(2)
C15 C16 N17 C20 -80.3(3)
C16 N17 C18 C19 -69.7(4)
C20 N17 C18 C19 167.4(3)
C18 N17 C20 C21 -68.9(3)
C16 N17 C20 C21 168.2(2)

loop_
_cod_related_entry_id
_cod_related_entry_database
_cod_related_entry_code
1 ChemSpider 152931
